data_7249641
loop_
_publ_author_name
'Kenguva, Gowtham'
'Rekha Rout, Smruti'
'Shaikh, Tabrez R.'
'Baidya, Debjani'
'Shelke, Nikita'
'Sanphui, Palash'
'Dandela, Rambabu'

_publ_section_title
;
 Exploring Novel Cocrystals of Milrinone: A Cardioprotective Drug Combined
 with Nutraceuticals and NSAID
;
_journal_name_full CrystEngComm
_journal_paper_doi 10.1039/D4CE00990H
_journal_year 2024
_chemical_formula_moiety 'C12 H9 N3 O, C7 H6 O3'
_chemical_formula_sum 'C19 H15 N3 O4'
_chemical_formula_weight 349.34
_space_group_crystal_system monoclinic
_space_group_IT_number 14
_space_group_name_Hall '-P 2ybc'
_space_group_name_H-M_alt 'P 1 21/c 1'
_atom_sites_solution_hydrogens mixed
_atom_sites_solution_primary dual
_audit_creation_date 2024-02-26
_audit_creation_method
;
Olex2 1.5
(compiled 2023.08.24 svn.re1ec1418 for OlexSys, GUI svn.r6817)
;
_audit_update_record
;
2024-09-21 deposited with the CCDC.	2024-11-25 downloaded from the CCDC.
;
_cell_angle_alpha 90
_cell_angle_beta 91.0102(3)
_cell_angle_gamma 90
_cell_formula_units_Z 4
_cell_length_a 8.0120(3)
_cell_length_b 16.7621(7)
_cell_length_c 12.6282(5)
_cell_measurement_reflns_used 4192
_cell_measurement_temperature 293.15
_cell_measurement_theta_max 56
_cell_measurement_theta_min 3
_cell_volume 1695.68(12)
_computing_molecular_graphics 'Olex2 1.5 (Dolomanov et al., 2009)'
_computing_publication_material 'Olex2 1.5 (Dolomanov et al., 2009)'
_computing_structure_refinement 'SHELXL 2019/3 (Sheldrick, 2015)'
_computing_structure_solution 'SHELXT 2018/2 (Sheldrick, 2018)'
_diffrn_ambient_temperature 293.15
_diffrn_measured_fraction_theta_full 0.995
_diffrn_measured_fraction_theta_max 0.976
_diffrn_measurement_device_type 'Bruker APEX4'
_diffrn_radiation_type MoK\a
_diffrn_radiation_wavelength 0.71073
_diffrn_reflns_av_R_equivalents 0.1065
_diffrn_reflns_av_unetI/netI 0.0590
_diffrn_reflns_Laue_measured_fraction_full 0.995
_diffrn_reflns_Laue_measured_fraction_max 0.976
_diffrn_reflns_limit_h_max 10
_diffrn_reflns_limit_h_min -10
_diffrn_reflns_limit_k_max 22
_diffrn_reflns_limit_k_min -22
_diffrn_reflns_limit_l_max 16
_diffrn_reflns_limit_l_min -15
_diffrn_reflns_number 35954
_diffrn_reflns_point_group_measured_fraction_full 0.995
_diffrn_reflns_point_group_measured_fraction_max 0.976
_diffrn_reflns_theta_full 25.242
_diffrn_reflns_theta_max 28.493
_diffrn_reflns_theta_min 2.818
_exptl_absorpt_coefficient_mu 0.098
_exptl_absorpt_correction_T_max 0.854
_exptl_absorpt_correction_T_min 0.741
_exptl_absorpt_correction_type multi-scan
_exptl_absorpt_process_details SADABS
_exptl_crystal_colour 'clear light colourless'
_exptl_crystal_colour_lustre clear
_exptl_crystal_colour_modifier light
_exptl_crystal_colour_primary colourless
_exptl_crystal_density_diffrn 1.368
_exptl_crystal_description block
_exptl_crystal_F_000 728
_exptl_crystal_size_max 0.24
_exptl_crystal_size_mid 0.18
_exptl_crystal_size_min 0.14
_refine_diff_density_max 0.167
_refine_diff_density_min -0.197
_refine_diff_density_rms 0.039
_refine_ls_extinction_coef 0.091(10)
_refine_ls_extinction_expression Fc^*^=kFc[1+0.001xFc^2^\l^3^/sin(2\q)]^-1/4^
_refine_ls_extinction_method 'SHELXL-2019/2 (Sheldrick 2019)'
_refine_ls_goodness_of_fit_ref 1.076
_refine_ls_hydrogen_treatment mixed
_refine_ls_matrix_type full
_refine_ls_number_parameters 271
_refine_ls_number_reflns 4192
_refine_ls_number_restraints 26
_refine_ls_restrained_S_all 1.074
_refine_ls_R_factor_all 0.1065
_refine_ls_R_factor_gt 0.0514
_refine_ls_shift/su_max 0.000
_refine_ls_shift/su_mean 0.000
_refine_ls_structure_factor_coef Fsqd
_refine_ls_weighting_details 'w=1/[\s^2^(Fo^2^)+(0.0679P)^2^+0.4292P] where P=(Fo^2^+2Fc^2^)/3'
_refine_ls_weighting_scheme calc
_refine_ls_wR_factor_gt 0.1286
_refine_ls_wR_factor_ref 0.1809
_reflns_Friedel_coverage 0.000
_reflns_number_gt 2403
_reflns_number_total 4192
_reflns_threshold_expression 'I > 2\s(I)'
_cod_data_source_file d4ce00990h2.cif
_cod_data_source_block ml_sesa_r
_cod_database_code 7249641
_shelx_shelxl_version_number 2019/3
_shelx_space_group_comment
;
The symmetry employed for this shelxl refinement is uniquely defined
by the following loop, which should always be used as a source of
symmetry information in preference to the above space-group names.
They are only intended as comments.
;
_shelx_estimated_absorpt_t_max 0.986
_shelx_estimated_absorpt_t_min 0.977
_olex2_refinement_description
;
1. Fixed Uiso
 At 1.2 times of:
  All C(H) groups, All C(H,H) groups, All N(H) groups
 At 1.5 times of:
  All C(H,H,H) groups, All O(H) groups
2. Restrained distances
 O1-H1
 0.88 with sigma of 0.02
 O2-C15 \\sim O2A-C15
 with sigma of 0.02
 O2-C16 \\sim O2A-C16A
 with sigma of 0.02
 O3-C16 \\sim O3A-C16A
 with sigma of 0.02
 O3-C17 \\sim O3A-C17
 with sigma of 0.02
 O2-O3 \\sim O2A-O3A
 with sigma of 0.04
 C15-C16 \\sim C15-C16A
 with sigma of 0.04
 C16-C17 \\sim C16A-C17
 with sigma of 0.04
3. Rigid body (RIGU) restrains
 O3, O3A, C16A, C16, O2A, O2
 with sigma for 1-2 distances of 0.004 and sigma for 1-3 distances of 0.004
4. Others
 Sof(O3A)=Sof(C16A)=Sof(H16C)=Sof(H16D)=Sof(O2A)=1-FVAR(1)
 Sof(O2)=Sof(O3)=Sof(C16)=Sof(H16A)=Sof(H16B)=FVAR(1)
5.a Secondary CH2 refined with riding coordinates:
 C16(H16A,H16B), C16A(H16C,H16D)
5.b Aromatic/amide H refined with riding coordinates:
 C7(H7), C9(H9), C10(H10), C11(H11), C12(H12), C14(H14), C18(H18), C19(H19)
5.c Idealised Me refined as rotating group:
 C5(H5A,H5B,H5C)
;
_olex2_submission_special_instructions 'No special instructions were received'

loop_
_space_group_symop_operation_xyz
'x, y, z'
'-x, y+1/2, -z+1/2'
'-x, -y, -z'
'x, -y-1/2, z-1/2'

loop_
_atom_site_label
_atom_site_type_symbol
_atom_site_fract_x
_atom_site_fract_y
_atom_site_fract_z
_atom_site_U_iso_or_equiv
_atom_site_adp_type
_atom_site_occupancy
_atom_site_site_symmetry_order
_atom_site_calc_flag
_atom_site_refinement_flags_posn
_atom_site_refinement_flags_adp
_atom_site_refinement_flags_occupancy
_atom_site_disorder_assembly
_atom_site_disorder_group
O1 O -0.5639(2) -0.46333(11) -0.36301(15) 0.0841(6) Uani 1 1 d D . . . .
H1 H -0.640(4) -0.455(2) -0.417(2) 0.126 Uiso 1 1 d D U . . .
O2 O -0.324(2) -0.3277(11) -0.0638(12) 0.073(5) Uani 0.41(4) 1 d D . P A 1
O3 O -0.4620(19) -0.2118(8) -0.0965(12) 0.067(4) Uani 0.41(4) 1 d D . P A 1
O4 O -1.36630(19) -0.57275(10) -1.05890(13) 0.0696(5) Uani 1 1 d . . . . .
N1 N -1.0396(3) -0.72077(14) -1.06779(19) 0.0854(7) Uani 1 1 d . . . . .
N2 N -1.3023(2) -0.49022(11) -0.92163(15) 0.0581(5) Uani 1 1 d . . . . .
H2 H -1.394(3) -0.4640(14) -0.9350(19) 0.070 Uiso 1 1 d . U . . .
N3 N -0.7704(2) -0.46049(14) -0.53476(16) 0.0718(6) Uani 1 1 d . . . . .
C1 C -1.0792(3) -0.66671(14) -1.01810(19) 0.0618(6) Uani 1 1 d . . . . .
C2 C -1.1244(2) -0.59862(12) -0.95565(16) 0.0528(5) Uani 1 1 d . . . . .
C3 C -1.2710(2) -0.55579(13) -0.98498(16) 0.0541(5) Uani 1 1 d . . . . .
C4 C -1.2126(3) -0.46652(13) -0.83593(17) 0.0554(5) Uani 1 1 d . . . . .
C5 C -1.2823(3) -0.39543(15) -0.7799(2) 0.0735(7) Uani 1 1 d . . . . .
H5A H -1.237725 -0.347539 -0.809995 0.110 Uiso 1 1 calc R U . . .
H5B H -1.252197 -0.398014 -0.706052 0.110 Uiso 1 1 calc R U . . .
H5C H -1.401731 -0.395221 -0.787719 0.110 Uiso 1 1 calc R U . . .
C6 C -1.0731(2) -0.50930(12) -0.80717(16) 0.0524(5) Uani 1 1 d . . . . .
C7 C -1.0318(2) -0.57640(13) -0.86950(16) 0.0544(5) Uani 1 1 d . . . . .
H7 H -0.938021 -0.606297 -0.850803 0.065 Uiso 1 1 calc R U . . .
C8 C -0.9700(2) -0.49104(13) -0.71278(16) 0.0553(5) Uani 1 1 d . . . . .
C9 C -0.9224(3) -0.55148(15) -0.64419(17) 0.0615(6) Uani 1 1 d . . . . .
H9 H -0.957585 -0.603621 -0.656217 0.074 Uiso 1 1 calc R U . . .
C10 C -0.8228(3) -0.53354(16) -0.55838(18) 0.0688(6) Uani 1 1 d . . . . .
H10 H -0.789878 -0.575068 -0.513880 0.083 Uiso 1 1 calc R U . . .
C11 C -0.8161(3) -0.40256(17) -0.6003(2) 0.0752(7) Uani 1 1 d . . . . .
H11 H -0.780109 -0.350964 -0.585318 0.090 Uiso 1 1 calc R U . . .
C12 C -0.9135(3) -0.41458(15) -0.68908(19) 0.0690(6) Uani 1 1 d . . . . .
H12 H -0.941569 -0.371988 -0.733100 0.083 Uiso 1 1 calc R U . . .
C13 C -0.5474(3) -0.39757(14) -0.30156(17) 0.0595(6) Uani 1 1 d . . . . .
C14 C -0.4396(3) -0.40422(14) -0.21518(18) 0.0606(6) Uani 1 1 d . . . . .
H14 H -0.380388 -0.450911 -0.201381 0.073 Uiso 1 1 calc R U . . .
C15 C -0.4245(2) -0.33894(13) -0.15130(16) 0.0546(5) Uani 1 1 d D . . . .
C16 C -0.338(4) -0.2463(12) -0.034(2) 0.088(6) Uani 0.41(4) 1 d D . P A 1
H16A H -0.366660 -0.242459 0.040428 0.106 Uiso 0.41(4) 1 calc R U P A 1
H16B H -0.232657 -0.219049 -0.043754 0.106 Uiso 0.41(4) 1 calc R U P A 1
C17 C -0.5096(3) -0.26923(14) -0.16931(17) 0.0609(6) Uani 1 1 d D . . . .
C18 C -0.6141(3) -0.26173(15) -0.2540(2) 0.0718(7) Uani 1 1 d . . . . .
H18 H -0.670967 -0.214338 -0.267565 0.086 Uiso 1 1 calc R U . . .
C19 C -0.6333(3) -0.32756(15) -0.32010(18) 0.0662(6) Uani 1 1 d . . . . .
H19 H -0.705921 -0.324286 -0.378226 0.079 Uiso 1 1 calc R U . . .
O3A O -0.4734(17) -0.2161(6) -0.0889(9) 0.089(3) Uani 0.59(4) 1 d D . P A 2
C16A C -0.381(2) -0.2604(9) -0.0153(10) 0.076(3) Uani 0.59(4) 1 d D . P A 2
H16C H -0.448729 -0.271923 0.045693 0.091 Uiso 0.59(4) 1 calc R U P A 2
H16D H -0.284668 -0.229753 0.008676 0.091 Uiso 0.59(4) 1 calc R U P A 2
O2A O -0.3263(14) -0.3334(8) -0.0617(7) 0.067(3) Uani 0.59(4) 1 d D . P A 2

loop_
_atom_site_aniso_label
_atom_site_aniso_U_11
_atom_site_aniso_U_22
_atom_site_aniso_U_33
_atom_site_aniso_U_23
_atom_site_aniso_U_13
_atom_site_aniso_U_12
O1 0.0855(13) 0.0817(13) 0.0841(13) -0.0172(10) -0.0297(10) 0.0109(9)
O2 0.071(9) 0.062(6) 0.085(10) -0.008(6) -0.041(7) 0.008(5)
O3 0.069(6) 0.053(6) 0.079(7) 0.010(5) -0.009(4) -0.002(4)
O4 0.0629(9) 0.0765(11) 0.0686(10) -0.0093(8) -0.0236(8) 0.0106(8)
N1 0.0790(14) 0.0821(15) 0.0943(16) -0.0284(13) -0.0250(12) 0.0107(12)
N2 0.0524(10) 0.0593(11) 0.0623(11) -0.0003(9) -0.0118(8) 0.0082(8)
N3 0.0630(12) 0.0928(16) 0.0594(12) -0.0086(11) -0.0083(9) -0.0020(10)
C1 0.0549(12) 0.0645(14) 0.0654(13) -0.0073(12) -0.0177(10) 0.0021(10)
C2 0.0462(10) 0.0556(12) 0.0562(12) -0.0007(9) -0.0077(8) -0.0012(8)
C3 0.0508(11) 0.0594(13) 0.0519(11) 0.0022(9) -0.0095(9) -0.0019(9)
C4 0.0526(11) 0.0573(13) 0.0560(12) 0.0010(9) -0.0048(9) -0.0018(9)
C5 0.0758(15) 0.0669(15) 0.0773(15) -0.0107(12) -0.0102(12) 0.0145(12)
C6 0.0464(10) 0.0580(12) 0.0525(11) 0.0004(9) -0.0049(8) -0.0028(9)
C7 0.0445(10) 0.0615(13) 0.0569(12) -0.0008(10) -0.0082(8) 0.0024(9)
C8 0.0488(10) 0.0658(14) 0.0511(11) -0.0039(10) -0.0027(8) -0.0013(9)
C9 0.0598(12) 0.0671(14) 0.0571(12) -0.0048(11) -0.0068(10) 0.0040(10)
C10 0.0686(14) 0.0797(17) 0.0576(13) -0.0037(12) -0.0100(11) 0.0091(12)
C11 0.0766(16) 0.0822(18) 0.0663(15) -0.0086(13) -0.0116(12) -0.0190(13)
C12 0.0735(15) 0.0712(16) 0.0619(14) 0.0014(11) -0.0121(11) -0.0135(12)
C13 0.0525(11) 0.0678(14) 0.0581(12) -0.0015(11) -0.0060(9) 0.0010(10)
C14 0.0531(11) 0.0621(14) 0.0663(13) 0.0031(11) -0.0088(10) 0.0076(9)
C15 0.0480(10) 0.0613(13) 0.0543(11) 0.0065(10) -0.0063(9) 0.0030(9)
C16 0.093(9) 0.070(6) 0.101(10) -0.009(6) -0.028(8) 0.018(6)
C17 0.0629(13) 0.0605(14) 0.0590(13) 0.0027(10) -0.0062(10) 0.0059(10)
C18 0.0748(15) 0.0683(15) 0.0716(15) 0.0075(12) -0.0151(12) 0.0179(12)
C19 0.0614(13) 0.0777(16) 0.0589(13) 0.0075(12) -0.0150(10) 0.0069(11)
O3A 0.118(7) 0.077(6) 0.071(5) -0.017(4) -0.027(4) 0.032(5)
C16A 0.085(6) 0.074(6) 0.068(4) -0.011(3) -0.020(3) 0.016(4)
O2A 0.071(6) 0.074(5) 0.055(5) 0.002(4) -0.010(4) 0.012(4)

loop_
_atom_type_symbol
_atom_type_description
_atom_type_scat_dispersion_real
_atom_type_scat_dispersion_imag
_atom_type_scat_source
C C 0.0033 0.0016 'International Tables Vol C Tables 4.2.6.8 and 6.1.1.4'
H H 0.0000 0.0000 'International Tables Vol C Tables 4.2.6.8 and 6.1.1.4'
N N 0.0061 0.0033 'International Tables Vol C Tables 4.2.6.8 and 6.1.1.4'
O O 0.0106 0.0060 'International Tables Vol C Tables 4.2.6.8 and 6.1.1.4'

loop_
_geom_angle_atom_site_label_1
_geom_angle_atom_site_label_2
_geom_angle_atom_site_label_3
_geom_angle
_geom_angle_site_symmetry_1
_geom_angle_site_symmetry_3
_geom_angle_publ_flag
C13 O1 H1 111(2) . . ?
C15 O2 C16 107.4(11) . . ?
C17 O3 C16 106.0(10) . . ?
C3 N2 H2 116.7(16) . . ?
C4 N2 H2 116.3(16) . . ?
C4 N2 C3 126.76(18) . . ?
C11 N3 C10 117.0(2) . . ?
N1 C1 C2 178.6(2) . . ?
C3 C2 C1 118.26(18) . . ?
C7 C2 C1 121.20(18) . . ?
C7 C2 C3 120.52(19) . . ?
O4 C3 N2 120.41(19) . . ?
O4 C3 C2 125.5(2) . . ?
N2 C3 C2 114.05(18) . . ?
N2 C4 C5 114.55(19) . . ?
N2 C4 C6 118.6(2) . . ?
C6 C4 C5 126.8(2) . . ?
C4 C5 H5A 109.5 . . ?
C4 C5 H5B 109.5 . . ?
C4 C5 H5C 109.5 . . ?
H5A C5 H5B 109.5 . . ?
H5A C5 H5C 109.5 . . ?
H5B C5 H5C 109.5 . . ?
C4 C6 C7 117.76(18) . . ?
C4 C6 C8 123.32(19) . . ?
C7 C6 C8 118.85(18) . . ?
C2 C7 C6 122.25(19) . . ?
C2 C7 H7 118.9 . . ?
C6 C7 H7 118.9 . . ?
C9 C8 C6 120.0(2) . . ?
C9 C8 C12 117.1(2) . . ?
C12 C8 C6 122.9(2) . . ?
C8 C9 H9 120.5 . . ?
C10 C9 C8 119.1(2) . . ?
C10 C9 H9 120.5 . . ?
N3 C10 C9 124.0(2) . . ?
N3 C10 H10 118.0 . . ?
C9 C10 H10 118.0 . . ?
N3 C11 H11 118.3 . . ?
N3 C11 C12 123.5(2) . . ?
C12 C11 H11 118.3 . . ?
C8 C12 H12 120.3 . . ?
C11 C12 C8 119.4(2) . . ?
C11 C12 H12 120.3 . . ?
O1 C13 C14 116.1(2) . . ?
O1 C13 C19 123.6(2) . . ?
C19 C13 C14 120.4(2) . . ?
C13 C14 H14 121.6 . . ?
C15 C14 C13 116.7(2) . . ?
C15 C14 H14 121.6 . . ?
O2 C15 C17 107.5(8) . . ?
C14 C15 O2 129.2(8) . . ?
C14 C15 C17 123.2(2) . . ?
C14 C15 O2A 125.9(5) . . ?
O2A C15 C17 110.9(5) . . ?
O2 C16 H16A 110.1 . . ?
O2 C16 H16B 110.1 . . ?
O3 C16 O2 107.9(11) . . ?
O3 C16 H16A 110.1 . . ?
O3 C16 H16B 110.1 . . ?
H16A C16 H16B 108.4 . . ?
C15 C17 O3 110.7(7) . . ?
C15 C17 O3A 109.3(5) . . ?
C18 C17 O3 128.4(7) . . ?
C18 C17 C15 120.7(2) . . ?
C18 C17 O3A 130.0(5) . . ?
C17 C18 H18 121.3 . . ?
C17 C18 C19 117.5(2) . . ?
C19 C18 H18 121.3 . . ?
C13 C19 C18 121.6(2) . . ?
C13 C19 H19 119.2 . . ?
C18 C19 H19 119.2 . . ?
C17 O3A C16A 104.5(7) . . ?
O3A C16A H16C 109.6 . . ?
O3A C16A H16D 109.6 . . ?
O3A C16A O2A 110.2(8) . . ?
H16C C16A H16D 108.1 . . ?
O2A C16A H16C 109.6 . . ?
O2A C16A H16D 109.6 . . ?
C15 O2A C16A 102.8(7) . . ?

loop_
_geom_bond_atom_site_label_1
_geom_bond_atom_site_label_2
_geom_bond_distance
_geom_bond_site_symmetry_2
_geom_bond_publ_flag
O1 H1 0.918(18) . ?
O1 C13 1.353(3) . ?
O2 C15 1.369(10) . ?
O2 C16 1.421(12) . ?
O3 C16 1.388(12) . ?
O3 C17 1.380(11) . ?
O4 C3 1.229(2) . ?
N1 C1 1.150(3) . ?
N2 H2 0.87(3) . ?
N2 C3 1.385(3) . ?
N2 C4 1.348(3) . ?
N3 C10 1.327(3) . ?
N3 C11 1.324(3) . ?
C1 C2 1.437(3) . ?
C2 C3 1.421(3) . ?
C2 C7 1.358(3) . ?
C4 C5 1.499(3) . ?
C4 C6 1.371(3) . ?
C5 H5A 0.9600 . ?
C5 H5B 0.9600 . ?
C5 H5C 0.9600 . ?
C6 C7 1.415(3) . ?
C6 C8 1.471(3) . ?
C7 H7 0.9300 . ?
C8 C9 1.382(3) . ?
C8 C12 1.390(3) . ?
C9 H9 0.9300 . ?
C9 C10 1.368(3) . ?
C10 H10 0.9300 . ?
C11 H11 0.9300 . ?
C11 C12 1.369(3) . ?
C12 H12 0.9300 . ?
C13 C14 1.384(3) . ?
C13 C19 1.378(3) . ?
C14 H14 0.9300 . ?
C14 C15 1.364(3) . ?
C15 C17 1.370(3) . ?
C15 O2A 1.370(8) . ?
C16 H16A 0.9700 . ?
C16 H16B 0.9700 . ?
C17 C18 1.353(3) . ?
C17 O3A 1.377(8) . ?
C18 H18 0.9300 . ?
C18 C19 1.390(3) . ?
C19 H19 0.9300 . ?
O3A C16A 1.393(9) . ?
C16A H16C 0.9700 . ?
C16A H16D 0.9700 . ?
C16A O2A 1.428(9) . ?

loop_
_geom_torsion_atom_site_label_1
_geom_torsion_atom_site_label_2
_geom_torsion_atom_site_label_3
_geom_torsion_atom_site_label_4
_geom_torsion
_geom_torsion_site_symmetry_1
_geom_torsion_site_symmetry_2
_geom_torsion_site_symmetry_3
_geom_torsion_site_symmetry_4
_geom_torsion_publ_flag
O1 C13 C14 C15 -178.7(2) . . . . ?
O1 C13 C19 C18 179.1(2) . . . . ?
O2 C15 C17 O3 1.8(12) . . . . ?
O2 C15 C17 C18 177.2(10) . . . . ?
O3 C17 C18 C19 175.6(9) . . . . ?
N2 C4 C6 C7 -0.2(3) . . . . ?
N2 C4 C6 C8 -177.35(19) . . . . ?
N3 C11 C12 C8 0.5(4) . . . . ?
C1 C2 C3 O4 1.5(3) . . . . ?
C1 C2 C3 N2 -178.65(19) . . . . ?
C1 C2 C7 C6 179.6(2) . . . . ?
C3 N2 C4 C5 -176.9(2) . . . . ?
C3 N2 C4 C6 1.4(3) . . . . ?
C3 C2 C7 C6 -1.8(3) . . . . ?
C4 N2 C3 O4 177.3(2) . . . . ?
C4 N2 C3 C2 -2.6(3) . . . . ?
C4 C6 C7 C2 0.4(3) . . . . ?
C4 C6 C8 C9 132.5(2) . . . . ?
C4 C6 C8 C12 -48.8(3) . . . . ?
C5 C4 C6 C7 178.0(2) . . . . ?
C5 C4 C6 C8 0.8(4) . . . . ?
C6 C8 C9 C10 178.28(19) . . . . ?
C6 C8 C12 C11 -179.1(2) . . . . ?
C7 C2 C3 O4 -177.2(2) . . . . ?
C7 C2 C3 N2 2.7(3) . . . . ?
C7 C6 C8 C9 -44.6(3) . . . . ?
C7 C6 C8 C12 134.1(2) . . . . ?
C8 C6 C7 C2 177.72(19) . . . . ?
C8 C9 C10 N3 1.4(4) . . . . ?
C9 C8 C12 C11 -0.4(3) . . . . ?
C10 N3 C11 C12 0.3(4) . . . . ?
C11 N3 C10 C9 -1.3(4) . . . . ?
C12 C8 C9 C10 -0.5(3) . . . . ?
C13 C14 C15 O2 -177.4(12) . . . . ?
C13 C14 C15 C17 -0.1(3) . . . . ?
C13 C14 C15 O2A 179.3(7) . . . . ?
C14 C13 C19 C18 0.5(4) . . . . ?
C14 C15 C17 O3 -176.0(8) . . . . ?
C14 C15 C17 C18 -0.6(4) . . . . ?
C14 C15 C17 O3A 177.4(7) . . . . ?
C14 C15 O2A C16A -169.1(9) . . . . ?
C15 O2 C16 O3 7(3) . . . . ?
C15 C17 C18 C19 1.1(4) . . . . ?
C15 C17 O3A C16A -7.5(11) . . . . ?
C16 O2 C15 C14 172.4(16) . . . . ?
C16 O2 C15 C17 -5(2) . . . . ?
C16 O3 C17 C15 2.4(18) . . . . ?
C16 O3 C17 C18 -172.6(16) . . . . ?
C17 O3 C16 O2 -6(3) . . . . ?
C17 C15 O2A C16A 10.3(12) . . . . ?
C17 C18 C19 C13 -1.1(4) . . . . ?
C17 O3A C16A O2A 14.2(15) . . . . ?
C18 C17 O3A C16A 170.2(8) . . . . ?
C19 C13 C14 C15 0.1(3) . . . . ?
O3A C17 C18 C19 -176.4(9) . . . . ?
O3A C16A O2A C15 -15.2(15) . . . . ?
O2A C15 C17 C18 180.0(6) . . . . ?
O2A C15 C17 O3A -2.0(9) . . . . ?
